data_4033718
loop_
_publ_author_name
'Li, Hongjie'
'Jia, Peijing'
'Qian, Naixin'
'Li, Shasha'
'Jiao, Peng'

_publ_section_title
;
 Simultaneous Construction of Planar and Central Chiralities as Well as
 Unprecedented Axial Chirality on and around a Ferrocene Backbone.
;
_journal_issue 5
_journal_name_full 'The Journal of organic chemistry'
_journal_page_first 2817
_journal_page_last 2828
_journal_paper_doi 10.1021/acs.joc.8b03221
_journal_volume 84
_journal_year 2019
_chemical_formula_moiety 'C16 H17 Fe N O'
_chemical_formula_sum 'C16 H17 Fe N O'
_chemical_formula_weight 295.15
_space_group_crystal_system monoclinic
_space_group_IT_number 15
_space_group_name_Hall '-I 2ya'
_space_group_name_H-M_alt 'I 1 2/a 1'
_atom_sites_solution_hydrogens geom
_audit_creation_date 2018-05-04
_audit_creation_method
;
Olex2 1.2
(compiled 2018.04.26 svn.r3504 for OlexSys, GUI svn.r5492)
;
_cell_angle_alpha 90
_cell_angle_beta 109.088(7)
_cell_angle_gamma 90
_cell_formula_units_Z 8
_cell_length_a 10.9629(7)
_cell_length_b 21.9497(12)
_cell_length_c 11.2186(7)
_cell_measurement_reflns_used 9743
_cell_measurement_temperature 100.0(2)
_cell_measurement_theta_max 29.6570
_cell_measurement_theta_min 4.3180
_cell_volume 2551.1(3)
_computing_cell_refinement 'CrysAlisPro 1.171.39.32a (Rigaku OD, 2017)'
_computing_data_collection 'CrysAlisPro 1.171.39.32a (Rigaku OD, 2017)'
_computing_data_reduction 'CrysAlisPro 1.171.39.32a (Rigaku OD, 2017)'
_computing_molecular_graphics 'Olex2 (Dolomanov et al., 2009)'
_computing_publication_material 'Olex2 (Dolomanov et al., 2009)'
_computing_structure_refinement 'ShelXL (Sheldrick, 2015)'
_diffrn_ambient_environment N~2~
_diffrn_ambient_temperature 100.0(2)
_diffrn_detector 'CCD plate'
_diffrn_detector_area_resol_mean 5.3127
_diffrn_detector_type AtlasS2
_diffrn_measured_fraction_theta_full 0.998
_diffrn_measured_fraction_theta_max 0.865
_diffrn_measurement_details
;
List of Runs (angles in degrees, time in seconds):

  # Type    Start    End  Width  t~exp~   \w     \q     \k     \f   Frames
--------------------------------------------------------------------------
  1  \w    -28.00  51.00   1.00   21.34    --   12.45 -92.00-152.81   79
  2  \w    -13.00  82.00   1.00   21.34    --   12.45  57.00  60.00   95
  3  \w    -18.00  88.00   1.00   21.34    --   12.45  77.00-180.00  106
  4  \w     -6.00  87.00   1.00   21.34    --   12.45  37.00 -30.00   93
  5  \w    -55.00  41.00   1.00   21.34    --   12.45 -57.00 -90.00   96
  6  \w    -18.00  53.00   1.00   21.34    --   12.45 -99.00 150.00   71
  7  \w    -28.00  52.00   1.00   21.34    --   14.00 -92.00  45.99   80
;
_diffrn_measurement_device 'four-circle diffractometer'
_diffrn_measurement_device_type 'SuperNova, Dual, Cu at home/near, AtlasS2'
_diffrn_measurement_method '\w scans'
_diffrn_orient_matrix_type 'CrysAlisPro convention (1999,Acta A55,543-557)'
_diffrn_orient_matrix_UB_11 -0.0141067000
_diffrn_orient_matrix_UB_12 0.0199524000
_diffrn_orient_matrix_UB_13 0.0434579000
_diffrn_orient_matrix_UB_21 -0.0474889000
_diffrn_orient_matrix_UB_22 0.0147132000
_diffrn_orient_matrix_UB_23 -0.0505268000
_diffrn_orient_matrix_UB_31 -0.0473764000
_diffrn_orient_matrix_UB_32 -0.0207069000
_diffrn_orient_matrix_UB_33 0.0060294000
_diffrn_radiation_monochromator mirror
_diffrn_radiation_probe x-ray
_diffrn_radiation_type MoK\a
_diffrn_radiation_wavelength 0.71073
_diffrn_reflns_av_R_equivalents 0.1067
_diffrn_reflns_av_unetI/netI 0.0512
_diffrn_reflns_Laue_measured_fraction_full 0.998
_diffrn_reflns_Laue_measured_fraction_max 0.865
_diffrn_reflns_limit_h_max 14
_diffrn_reflns_limit_h_min -14
_diffrn_reflns_limit_k_max 30
_diffrn_reflns_limit_k_min -29
_diffrn_reflns_limit_l_max 15
_diffrn_reflns_limit_l_min -15
_diffrn_reflns_number 20368
_diffrn_reflns_point_group_measured_fraction_full 0.998
_diffrn_reflns_point_group_measured_fraction_max 0.865
_diffrn_reflns_theta_full 26.000
_diffrn_reflns_theta_max 30.605
_diffrn_reflns_theta_min 3.383
_diffrn_source 'micro-focus sealed X-ray tube'
_diffrn_source_type 'SuperNova (Mo) X-ray Source'
_exptl_absorpt_coefficient_mu 1.172
_exptl_absorpt_correction_T_max 1.00000
_exptl_absorpt_correction_T_min 0.67465
_exptl_absorpt_correction_type multi-scan
_exptl_absorpt_process_details
;
CrysAlisPro 1.171.39.32a (Rigaku Oxford Diffraction, 2017)
Empirical absorption correction using spherical harmonics,
 implemented in SCALE3 ABSPACK scaling algorithm.
;
_exptl_crystal_colour 'clear light yellow'
_exptl_crystal_density_diffrn 1.537
_exptl_crystal_description needle
_exptl_crystal_F_000 1232
_exptl_crystal_size_max 0.2
_exptl_crystal_size_mid 0.1
_exptl_crystal_size_min 0.05
_refine_diff_density_max 1.368
_refine_diff_density_min -0.972
_refine_diff_density_rms 0.135
_refine_ls_extinction_method none
_refine_ls_goodness_of_fit_ref 1.062
_refine_ls_hydrogen_treatment constr
_refine_ls_matrix_type full
_refine_ls_number_parameters 172
_refine_ls_number_reflns 3412
_refine_ls_number_restraints 0
_refine_ls_restrained_S_all 1.062
_refine_ls_R_factor_all 0.0563
_refine_ls_R_factor_gt 0.0498
_refine_ls_shift/su_max 0.000
_refine_ls_shift/su_mean 0.000
_refine_ls_structure_factor_coef Fsqd
_refine_ls_weighting_details 'w=1/[\s^2^(Fo^2^)+(0.0748P)^2^+3.5952P] where P=(Fo^2^+2Fc^2^)/3'
_refine_ls_weighting_scheme calc
_refine_ls_wR_factor_gt 0.1290
_refine_ls_wR_factor_ref 0.1362
_reflns_Friedel_coverage 0.000
_reflns_number_gt 2950
_reflns_number_total 3412
_reflns_threshold_expression 'I > 2\s(I)'
_cod_data_source_file jo8b03221_si_003.cif
_cod_data_source_block 20180503i
_cod_database_code 4033718
_shelx_shelxl_version_number 2014/7
_chemical_oxdiff_formula C1H1N1O1Fe1
_shelx_space_group_comment
;
The symmetry employed for this shelxl refinement is uniquely defined
by the following loop, which should always be used as a source of
symmetry information in preference to the above space-group names.
They are only intended as comments.
;
_reflns_odcompleteness_completeness 99.78
_reflns_odcompleteness_iscentric 1
_reflns_odcompleteness_theta 26.32
_olex2_refinement_description
;
1. Fixed Uiso
 At 1.2 times of:
  All C(H) groups, All C(H,H) groups, All N(H) groups
2.a Secondary CH2 refined with riding coordinates:
 C9(H9A,H9B), C8(H8A,H8B), C11(H11A,H11B), C12(H12A,H12B)
2.b Aromatic/amide H refined with riding coordinates:
 N10(H10), C15(H15), C4(H4), C6(H6), C16(H16), C17(H17), C5(H5), C19(H19),
 C18(H18)
;
_olex2_submission_special_instructions 'No special instructions were received'
_oxdiff_exptl_absorpt_empirical_details
;
Empirical correction (ABSPACK) includes:
- Absorption correction using spherical harmonics
- Frame scaling
;
_oxdiff_exptl_absorpt_empirical_full_max 1.601
_oxdiff_exptl_absorpt_empirical_full_min 0.551

loop_
_space_group_symop_operation_xyz
'x, y, z'
'-x+1/2, y, -z'
'x+1/2, y+1/2, z+1/2'
'-x+1, y+1/2, -z+1/2'
'-x, -y, -z'
'x-1/2, -y, z'
'-x+1/2, -y+1/2, -z+1/2'
'x, -y+1/2, z+1/2'

loop_
_atom_site_label
_atom_site_type_symbol
_atom_site_fract_x
_atom_site_fract_y
_atom_site_fract_z
_atom_site_U_iso_or_equiv
_atom_site_adp_type
_atom_site_occupancy
_atom_site_site_symmetry_order
_atom_site_calc_flag
_atom_site_refinement_flags_posn
Fe1 Fe 0.45241(3) 0.41976(2) 0.26299(3) 0.01612(14) Uani 1 1 d .
O14 O 0.72600(17) 0.17368(8) 0.30049(17) 0.0265(4) Uani 1 1 d .
N10 N 0.61241(17) 0.26048(8) 0.31176(17) 0.0174(4) Uani 1 1 d .
H10 H 0.6542 0.2853 0.2800 0.021 Uiso 1 1 calc R
C3 C 0.41935(19) 0.32902(9) 0.2842(2) 0.0160(4) Uani 1 1 d .
C15 C 0.5828(2) 0.47699(11) 0.3827(2) 0.0232(5) Uani 1 1 d .
H15 H 0.5999 0.4802 0.4693 0.028 Uiso 1 1 calc R
C4 C 0.3541(2) 0.34813(10) 0.1589(2) 0.0194(4) Uani 1 1 d .
H4 H 0.3651 0.3325 0.0860 0.023 Uiso 1 1 calc R
C6 C 0.2810(2) 0.40622(11) 0.2958(2) 0.0226(5) Uani 1 1 d .
H6 H 0.2360 0.4347 0.3267 0.027 Uiso 1 1 calc R
C2 C 0.50746(19) 0.27958(9) 0.3561(2) 0.0160(4) Uani 1 1 d .
C13 C 0.6380(2) 0.20032(10) 0.3252(2) 0.0196(4) Uani 1 1 d .
C16 C 0.4882(2) 0.51052(10) 0.2878(2) 0.0233(5) Uani 1 1 d .
H16 H 0.4322 0.5394 0.3018 0.028 Uiso 1 1 calc R
C7 C 0.3754(2) 0.36473(10) 0.3685(2) 0.0182(4) Uani 1 1 d .
C17 C 0.4939(2) 0.49213(11) 0.1677(2) 0.0253(5) Uani 1 1 d .
H17 H 0.4428 0.5070 0.0898 0.030 Uiso 1 1 calc R
C9 C 0.5535(2) 0.30617(11) 0.4919(2) 0.0213(4) Uani 1 1 d .
H9A H 0.5746 0.2737 0.5540 0.026 Uiso 1 1 calc R
H9B H 0.6292 0.3315 0.5051 0.026 Uiso 1 1 calc R
C5 C 0.2678(2) 0.39620(10) 0.1658(2) 0.0229(5) Uani 1 1 d .
H5 H 0.2126 0.4173 0.0974 0.027 Uiso 1 1 calc R
C19 C 0.6468(2) 0.43772(11) 0.3210(2) 0.0239(5) Uani 1 1 d .
H19 H 0.7130 0.4107 0.3605 0.029 Uiso 1 1 calc R
C8 C 0.4389(2) 0.34451(11) 0.5028(2) 0.0223(5) Uani 1 1 d .
H8A H 0.3809 0.3200 0.5324 0.027 Uiso 1 1 calc R
H8B H 0.4686 0.3790 0.5588 0.027 Uiso 1 1 calc R
C18 C 0.5921(2) 0.44694(11) 0.1885(2) 0.0257(5) Uani 1 1 d .
H18 H 0.6162 0.4270 0.1265 0.031 Uiso 1 1 calc R
C11 C 0.4339(2) 0.21905(10) 0.3500(2) 0.0201(4) Uani 1 1 d .
H11A H 0.3917 0.2178 0.4137 0.024 Uiso 1 1 calc R
H11B H 0.3696 0.2134 0.2676 0.024 Uiso 1 1 calc R
C12 C 0.5399(2) 0.17077(10) 0.3754(2) 0.0233(5) Uani 1 1 d .
H12A H 0.5768 0.1622 0.4648 0.028 Uiso 1 1 calc R
H12B H 0.5071 0.1332 0.3308 0.028 Uiso 1 1 calc R

loop_
_atom_site_aniso_label
_atom_site_aniso_U_11
_atom_site_aniso_U_22
_atom_site_aniso_U_33
_atom_site_aniso_U_23
_atom_site_aniso_U_13
_atom_site_aniso_U_12
Fe1 0.01287(19) 0.0130(2) 0.0232(2) -0.00047(10) 0.00680(14) -0.00062(10)
O14 0.0253(8) 0.0222(8) 0.0387(10) 0.0048(7) 0.0195(7) 0.0076(7)
N10 0.0143(8) 0.0161(8) 0.0245(9) 0.0021(7) 0.0102(7) 0.0013(7)
C3 0.0118(9) 0.0126(9) 0.0241(10) -0.0021(7) 0.0067(8) -0.0025(7)
C15 0.0200(10) 0.0210(11) 0.0288(12) -0.0033(9) 0.0081(9) -0.0073(9)
C4 0.0153(9) 0.0177(10) 0.0238(11) -0.0017(8) 0.0044(8) -0.0022(8)
C6 0.0129(9) 0.0175(10) 0.0392(13) -0.0023(9) 0.0111(9) 0.0008(8)
C2 0.0137(9) 0.0149(9) 0.0207(10) -0.0005(8) 0.0074(7) 0.0008(7)
C13 0.0176(9) 0.0189(10) 0.0223(10) 0.0009(8) 0.0067(8) 0.0025(8)
C16 0.0218(10) 0.0136(10) 0.0365(12) -0.0030(9) 0.0123(9) -0.0035(8)
C7 0.0147(9) 0.0161(9) 0.0274(11) -0.0020(8) 0.0117(8) -0.0019(8)
C17 0.0263(12) 0.0192(10) 0.0310(12) 0.0046(9) 0.0103(10) -0.0027(9)
C9 0.0204(10) 0.0215(10) 0.0219(10) -0.0008(8) 0.0070(8) -0.0007(8)
C5 0.0132(9) 0.0201(11) 0.0324(12) 0.0015(9) 0.0035(8) -0.0008(8)
C19 0.0141(9) 0.0190(10) 0.0390(13) 0.0012(10) 0.0091(9) -0.0033(8)
C8 0.0229(11) 0.0223(11) 0.0252(11) -0.0039(9) 0.0125(9) -0.0004(9)
C18 0.0283(12) 0.0217(11) 0.0354(13) -0.0033(10) 0.0217(10) -0.0046(9)
C11 0.0184(10) 0.0159(10) 0.0290(11) 0.0013(8) 0.0118(9) -0.0016(8)
C12 0.0228(11) 0.0162(10) 0.0347(13) 0.0035(9) 0.0145(10) 0.0010(8)

loop_
_atom_type_symbol
_atom_type_description
_atom_type_scat_dispersion_real
_atom_type_scat_dispersion_imag
_atom_type_scat_source
C C 0.0033 0.0016 'International Tables Vol C Tables 4.2.6.8 and 6.1.1.4'
H H 0.0000 0.0000 'International Tables Vol C Tables 4.2.6.8 and 6.1.1.4'
Fe Fe 0.3463 0.8444 'International Tables Vol C Tables 4.2.6.8 and 6.1.1.4'
N N 0.0061 0.0033 'International Tables Vol C Tables 4.2.6.8 and 6.1.1.4'
O O 0.0106 0.0060 'International Tables Vol C Tables 4.2.6.8 and 6.1.1.4'

loop_
_geom_angle_atom_site_label_1
_geom_angle_atom_site_label_2
_geom_angle_atom_site_label_3
_geom_angle
C3 Fe1 C7 40.68(8)
C3 Fe1 C19 110.73(9)
C3 Fe1 C18 120.76(9)
C15 Fe1 C3 129.27(9)
C15 Fe1 C4 166.99(10)
C15 Fe1 C6 117.18(10)
C15 Fe1 C7 108.30(9)
C15 Fe1 C17 68.81(10)
C15 Fe1 C19 40.74(10)
C15 Fe1 C18 68.58(10)
C4 Fe1 C3 40.47(8)
C4 Fe1 C6 69.39(9)
C4 Fe1 C7 68.76(9)
C4 Fe1 C17 117.68(10)
C4 Fe1 C19 128.90(9)
C4 Fe1 C18 108.33(10)
C6 Fe1 C3 68.38(9)
C6 Fe1 C7 40.42(9)
C6 Fe1 C19 152.63(10)
C6 Fe1 C18 164.11(10)
C16 Fe1 C3 165.71(10)
C16 Fe1 C15 40.93(10)
C16 Fe1 C4 151.05(10)
C16 Fe1 C6 105.33(9)
C16 Fe1 C7 126.45(9)
C16 Fe1 C17 40.99(10)
C16 Fe1 C19 68.57(10)
C16 Fe1 C18 68.65(10)
C7 Fe1 C18 154.72(10)
C17 Fe1 C3 153.06(10)
C17 Fe1 C6 125.41(10)
C17 Fe1 C7 163.69(9)
C17 Fe1 C19 68.37(10)
C17 Fe1 C18 40.63(10)
C5 Fe1 C3 68.39(9)
C5 Fe1 C15 150.68(10)
C5 Fe1 C4 41.32(9)
C5 Fe1 C6 41.19(10)
C5 Fe1 C16 115.96(10)
C5 Fe1 C7 68.54(9)
C5 Fe1 C17 105.69(10)
C5 Fe1 C19 165.91(10)
C5 Fe1 C18 126.87(10)
C19 Fe1 C7 120.64(9)
C19 Fe1 C18 40.53(10)
C2 N10 H10 123.1
C13 N10 H10 123.1
C13 N10 C2 113.70(18)
C4 C3 Fe1 69.41(12)
C4 C3 C2 140.82(19)
C4 C3 C7 108.93(19)
C2 C3 Fe1 131.09(14)
C7 C3 Fe1 69.81(12)
C7 C3 C2 109.77(18)
Fe1 C15 H15 126.2
C16 C15 Fe1 69.15(13)
C16 C15 H15 126.2
C16 C15 C19 107.7(2)
C19 C15 Fe1 70.03(13)
C19 C15 H15 126.2
Fe1 C4 H4 126.2
C3 C4 Fe1 70.12(12)
C3 C4 H4 126.5
C3 C4 C5 107.0(2)
C5 C4 Fe1 68.75(12)
C5 C4 H4 126.5
Fe1 C6 H6 126.8
C7 C6 Fe1 69.98(12)
C7 C6 H6 126.3
C7 C6 C5 107.4(2)
C5 C6 Fe1 68.50(13)
C5 C6 H6 126.3
N10 C2 C3 117.76(18)
N10 C2 C9 113.81(17)
N10 C2 C11 101.34(16)
C3 C2 C9 101.60(17)
C3 C2 C11 111.29(17)
C11 C2 C9 111.38(18)
O14 C13 N10 126.0(2)
O14 C13 C12 125.7(2)
N10 C13 C12 108.34(18)
Fe1 C16 H16 125.7
C15 C16 Fe1 69.92(13)
C15 C16 H16 125.9
C15 C16 C17 108.2(2)
C17 C16 Fe1 70.10(13)
C17 C16 H16 125.9
C3 C7 Fe1 69.52(12)
C3 C7 C8 110.79(18)
C6 C7 Fe1 69.60(13)
C6 C7 C3 108.2(2)
C6 C7 C8 140.9(2)
C8 C7 Fe1 127.37(15)
Fe1 C17 H17 126.5
C16 C17 Fe1 68.92(13)
C16 C17 H17 126.1
C18 C17 Fe1 70.10(13)
C18 C17 C16 107.8(2)
C18 C17 H17 126.1
C2 C9 H9A 110.6
C2 C9 H9B 110.6
H9A C9 H9B 108.7
C8 C9 C2 105.62(17)
C8 C9 H9A 110.6
C8 C9 H9B 110.6
Fe1 C5 H5 125.6
C4 C5 Fe1 69.93(12)
C4 C5 H5 125.7
C6 C5 Fe1 70.30(13)
C6 C5 C4 108.5(2)
C6 C5 H5 125.7
Fe1 C19 H19 126.6
C15 C19 Fe1 69.23(13)
C15 C19 H19 125.8
C18 C19 Fe1 69.96(13)
C18 C19 C15 108.4(2)
C18 C19 H19 125.8
C7 C8 C9 101.73(17)
C7 C8 H8A 111.4
C7 C8 H8B 111.4
C9 C8 H8A 111.4
C9 C8 H8B 111.4
H8A C8 H8B 109.3
Fe1 C18 H18 126.7
C17 C18 Fe1 69.27(13)
C17 C18 H18 126.1
C19 C18 Fe1 69.51(13)
C19 C18 C17 107.9(2)
C19 C18 H18 126.1
C2 C11 H11A 111.1
C2 C11 H11B 111.1
H11A C11 H11B 109.0
C12 C11 C2 103.51(17)
C12 C11 H11A 111.1
C12 C11 H11B 111.1
C13 C12 C11 102.89(17)
C13 C12 H12A 111.2
C13 C12 H12B 111.2
C11 C12 H12A 111.2
C11 C12 H12B 111.2
H12A C12 H12B 109.1

loop_
_geom_bond_atom_site_label_1
_geom_bond_atom_site_label_2
_geom_bond_distance
Fe1 C3 2.052(2)
Fe1 C15 2.042(2)
Fe1 C4 2.043(2)
Fe1 C6 2.051(2)
Fe1 C16 2.032(2)
Fe1 C7 2.056(2)
Fe1 C17 2.047(2)
Fe1 C5 2.027(2)
Fe1 C19 2.053(2)
Fe1 C18 2.059(2)
O14 C13 1.235(3)
N10 H10 0.8600
N10 C2 1.457(3)
N10 C13 1.348(3)
C3 C4 1.416(3)
C3 C2 1.501(3)
C3 C7 1.428(3)
C15 H15 0.9300
C15 C16 1.424(3)
C15 C19 1.425(3)
C4 H4 0.9300
C4 C5 1.436(3)
C6 H6 0.9300
C6 C7 1.419(3)
C6 C5 1.435(4)
C2 C9 1.553(3)
C2 C11 1.544(3)
C13 C12 1.513(3)
C16 H16 0.9300
C16 C17 1.428(3)
C7 C8 1.505(3)
C17 H17 0.9300
C17 C18 1.426(3)
C9 H9A 0.9700
C9 H9B 0.9700
C9 C8 1.550(3)
C5 H5 0.9300
C19 H19 0.9300
C19 C18 1.424(4)
C8 H8A 0.9700
C8 H8B 0.9700
C18 H18 0.9300
C11 H11A 0.9700
C11 H11B 0.9700
C11 C12 1.529(3)
C12 H12A 0.9700
C12 H12B 0.9700

loop_
_geom_torsion_atom_site_label_1
_geom_torsion_atom_site_label_2
_geom_torsion_atom_site_label_3
_geom_torsion_atom_site_label_4
_geom_torsion
Fe1 C3 C4 C5 -59.11(14)
Fe1 C3 C2 N10 -67.5(3)
Fe1 C3 C2 C9 57.6(2)
Fe1 C3 C2 C11 176.21(16)
Fe1 C3 C7 C6 59.04(15)
Fe1 C3 C7 C8 -123.45(17)
Fe1 C15 C16 C17 -59.88(16)
Fe1 C15 C19 C18 59.21(16)
Fe1 C4 C5 C6 -59.94(16)
Fe1 C6 C7 C3 -58.99(14)
Fe1 C6 C7 C8 124.7(3)
Fe1 C6 C5 C4 59.71(15)
Fe1 C16 C17 C18 -59.52(16)
Fe1 C7 C8 C9 -63.6(2)
Fe1 C17 C18 C19 -58.97(16)
Fe1 C19 C18 C17 58.82(16)
O14 C13 C12 C11 -163.3(2)
N10 C2 C9 C8 159.56(18)
N10 C2 C11 C12 30.8(2)
N10 C13 C12 C11 16.5(2)
C3 C4 C5 Fe1 59.98(14)
C3 C4 C5 C6 0.0(2)
C3 C2 C9 C8 31.9(2)
C3 C2 C11 C12 156.81(18)
C3 C7 C8 C9 15.9(2)
C15 C16 C17 Fe1 59.77(15)
C15 C16 C17 C18 0.3(3)
C15 C19 C18 Fe1 -58.75(15)
C15 C19 C18 C17 0.1(3)
C4 C3 C2 N10 41.9(4)
C4 C3 C2 C9 166.9(3)
C4 C3 C2 C11 -74.4(3)
C4 C3 C7 Fe1 -58.52(14)
C4 C3 C7 C6 0.5(2)
C4 C3 C7 C8 178.04(18)
C6 C7 C8 C9 -167.8(3)
C2 N10 C13 O14 -176.3(2)
C2 N10 C13 C12 4.0(3)
C2 C3 C4 Fe1 -130.6(3)
C2 C3 C4 C5 170.3(2)
C2 C3 C7 Fe1 127.73(15)
C2 C3 C7 C6 -173.23(17)
C2 C3 C7 C8 4.3(2)
C2 C9 C8 C7 -29.5(2)
C2 C11 C12 C13 -29.0(2)
C13 N10 C2 C3 -143.93(19)
C13 N10 C2 C9 97.3(2)
C13 N10 C2 C11 -22.3(2)
C16 C15 C19 Fe1 -59.11(15)
C16 C15 C19 C18 0.1(3)
C16 C17 C18 Fe1 58.78(16)
C16 C17 C18 C19 -0.2(3)
C7 C3 C4 Fe1 58.76(14)
C7 C3 C4 C5 -0.3(2)
C7 C3 C2 N10 -147.48(18)
C7 C3 C2 C9 -22.5(2)
C7 C3 C2 C11 96.2(2)
C7 C6 C5 Fe1 -59.43(15)
C7 C6 C5 C4 0.3(2)
C9 C2 C11 C12 -90.6(2)
C5 C6 C7 Fe1 58.50(15)
C5 C6 C7 C3 -0.5(2)
C5 C6 C7 C8 -176.8(3)
C19 C15 C16 Fe1 59.66(15)
C19 C15 C16 C17 -0.2(2)
C11 C2 C9 C8 -86.6(2)
